data_7222268
loop_
_publ_author_name
'Li, Xiu-Yuan'
'Liu, Meng'
'Yue, Ke-Fen'
'Wu, Ya-Pan'
'He, Tian'
'Yan, Ni'
'Wang, Yao-Yu'

_publ_section_title
;
 A series of reaction-controlled coordination polymers constructed from
 bis(imidazole) and tetrafluoroterephthalic acid ligands: syntheses,
 structural diversities, properties
;
_journal_issue 43
_journal_name_full CrystEngComm
_journal_page_first 8273
_journal_paper_doi 10.1039/C5CE01423A
_journal_volume 17
_journal_year 2015
_chemical_formula_sum 'C63 H66 Cd3 F12 N12 O15'
_chemical_formula_weight 1796.48
_chemical_name_systematic
; 
 ? 
;
_space_group_IT_number 2
_symmetry_cell_setting triclinic
_symmetry_space_group_name_Hall '-P 1'
_symmetry_space_group_name_H-M 'P -1'
_atom_sites_solution_hydrogens geom
_atom_sites_solution_primary direct
_atom_sites_solution_secondary difmap
_audit_creation_method SHELXL-97
_audit_update_record
;
2015-06-25 deposited with the CCDC.
2015-09-21 downloaded from the CCDC.
;
_cell_angle_alpha 93.525(7)
_cell_angle_beta 95.154(7)
_cell_angle_gamma 92.390(7)
_cell_formula_units_Z 2
_cell_length_a 8.908(4)
_cell_length_b 12.428(5)
_cell_length_c 32.131(13)
_cell_measurement_reflns_used 3103
_cell_measurement_temperature 296(2)
_cell_measurement_theta_max 23.83
_cell_measurement_theta_min 2.30
_cell_volume 3532(3)
_computing_structure_refinement 'SHELXL-97 (Sheldrick, 1997)'
_computing_structure_solution 'SHELXS-97 (Sheldrick, 1990)'
_diffrn_ambient_temperature 296(2)
_diffrn_measured_fraction_theta_full 0.986
_diffrn_measured_fraction_theta_max 0.986
_diffrn_measurement_device_type 'Bruker SMART APEX II CCD area-detector'
_diffrn_measurement_method '\f and \w scans'
_diffrn_radiation_monochromator graphite
_diffrn_radiation_source 'fine-focus sealed tube'
_diffrn_radiation_type MoK\a
_diffrn_radiation_wavelength 0.71073
_diffrn_reflns_av_R_equivalents 0.0325
_diffrn_reflns_av_sigmaI/netI 0.0735
_diffrn_reflns_limit_h_max 8
_diffrn_reflns_limit_h_min -10
_diffrn_reflns_limit_k_max 11
_diffrn_reflns_limit_k_min -15
_diffrn_reflns_limit_l_max 38
_diffrn_reflns_limit_l_min -39
_diffrn_reflns_number 18816
_diffrn_reflns_theta_full 25.68
_diffrn_reflns_theta_max 25.68
_diffrn_reflns_theta_min 1.28
_exptl_absorpt_coefficient_mu 0.999
_exptl_absorpt_correction_T_max 0.7812
_exptl_absorpt_correction_T_min 0.7087
_exptl_absorpt_correction_type multi-scan
_exptl_absorpt_process_details SADABS
_exptl_crystal_colour colorless
_exptl_crystal_density_diffrn 1.689
_exptl_crystal_density_method 'not measured'
_exptl_crystal_description block
_exptl_crystal_F_000 1800
_exptl_crystal_size_max 0.37
_exptl_crystal_size_mid 0.33
_exptl_crystal_size_min 0.26
_refine_diff_density_max 0.913
_refine_diff_density_min -0.734
_refine_diff_density_rms 0.180
_refine_ls_extinction_method none
_refine_ls_goodness_of_fit_ref 1.011
_refine_ls_hydrogen_treatment mixed
_refine_ls_matrix_type full
_refine_ls_number_parameters 964
_refine_ls_number_reflns 13197
_refine_ls_number_restraints 13
_refine_ls_restrained_S_all 1.011
_refine_ls_R_factor_all 0.0842
_refine_ls_R_factor_gt 0.0545
_refine_ls_shift/su_max 0.002
_refine_ls_shift/su_mean 0.000
_refine_ls_structure_factor_coef Fsqd
_refine_ls_weighting_details 'calc w=1/[\s^2^(Fo^2^)+(0.0700P)^2^+3.8000P] where P=(Fo^2^+2Fc^2^)/3'
_refine_ls_weighting_scheme calc
_refine_ls_wR_factor_gt 0.1275
_refine_ls_wR_factor_ref 0.1544
_reflns_number_gt 9189
_reflns_number_total 13197
_reflns_threshold_expression >2sigma(I)
_cod_data_source_file c5ce01423a2.cif
_cod_data_source_block 6
_cod_depositor_comments 'Adding full bibliography for 7222263--7222269.cif.'
_cod_original_sg_symbol_H-M P-1
_cod_database_code 7222268

loop_
_symmetry_equiv_pos_as_xyz
'x, y, z'
'-x, -y, -z'

loop_
_atom_site_label
_atom_site_type_symbol
_atom_site_fract_x
_atom_site_fract_y
_atom_site_fract_z
_atom_site_U_iso_or_equiv
_atom_site_adp_type
_atom_site_occupancy
_atom_site_symmetry_multiplicity
_atom_site_calc_flag
_atom_site_refinement_flags
Cd1 Cd 0.04183(4) 1.22452(4) 0.413039(14) 0.03228(13) Uani 1 1 d U
Cd2 Cd 1.00446(4) 0.80377(4) 0.249547(14) 0.03212(13) Uani 1 1 d .
Cd3 Cd 0.05942(5) 0.27445(4) 0.081291(14) 0.03382(14) Uani 1 1 d U
N1 N -0.3590(6) 1.4312(5) 0.40342(17) 0.0465(14) Uani 1 1 d .
N2 N -0.1765(6) 1.3194(5) 0.41433(17) 0.0437(14) Uani 1 1 d .
N3 N -0.2170(5) 0.9947(4) 0.48115(17) 0.0372(13) Uani 1 1 d .
N4 N -0.0784(5) 1.0875(4) 0.44083(16) 0.0348(12) Uani 1 1 d .
N5 N 1.2606(5) 1.0290(4) 0.17912(16) 0.0334(12) Uani 1 1 d .
N6 N 1.1242(5) 0.9399(4) 0.22000(16) 0.0355(12) Uani 1 1 d .
N7 N 1.4040(6) 0.5983(5) 0.26503(17) 0.0461(14) Uani 1 1 d .
N8 N 1.2226(6) 0.7087(5) 0.24974(18) 0.0478(15) Uani 1 1 d .
N9 N -0.3591(6) 0.4503(5) 0.07270(17) 0.0458(14) Uani 1 1 d .
N10 N -0.1667(6) 0.3507(5) 0.08893(18) 0.0460(14) Uani 1 1 d .
N11 N -0.1761(5) 0.0138(4) 0.13773(18) 0.0378(13) Uani 1 1 d .
N12 N -0.0399(5) 0.1231(4) 0.10291(17) 0.0374(13) Uani 1 1 d .
O1 O 0.1870(5) 1.2947(4) 0.47850(15) 0.0546(12) Uani 1 1 d U
O2 O 0.2104(5) 1.3824(4) 0.42095(16) 0.0494(10) Uani 1 1 d U
O3 O -0.0367(7) 1.2100(4) 0.34203(17) 0.0628(15) Uani 1 1 d D
H3A H -0.007(10) 1.149(3) 0.338(3) 0.094 Uiso 1 1 d D
O4 O 0.2608(5) 1.1581(4) 0.39269(15) 0.0487(12) Uani 1 1 d .
O5 O 0.1476(5) 1.0042(4) 0.36750(16) 0.0596(14) Uani 1 1 d .
O6 O 0.7864(5) 0.8750(4) 0.26746(14) 0.0469(12) Uani 1 1 d .
O7 O 0.9011(5) 1.0286(4) 0.29263(16) 0.0623(15) Uani 1 1 d .
O8 O 1.0764(7) 0.8226(4) 0.32136(16) 0.0636(15) Uani 1 1 d D
H8 H 1.069(11) 0.880(4) 0.335(2) 0.095 Uiso 1 1 d D
O9 O 0.8350(5) 0.6454(4) 0.24696(16) 0.0501(12) Uani 1 1 d .
O10 O 0.8613(5) 0.7219(4) 0.18709(15) 0.0531(13) Uani 1 1 d .
O11 O 0.2222(5) 0.3216(4) 0.15105(16) 0.0618(14) Uani 1 1 d U
O12 O 0.2356(5) 0.4113(4) 0.09546(16) 0.0543(13) Uani 1 1 d .
O13 O 0.2434(5) 0.1760(4) 0.05102(15) 0.0524(13) Uani 1 1 d .
O14 O 0.2144(7) 0.2008(5) -0.01702(17) 0.086(2) Uani 1 1 d .
O15 O 0.0033(6) 0.3127(6) 0.01191(17) 0.0799(19) Uani 1 1 d D
H15 H 0.064(6) 0.265(5) 0.009(2) 0.120 Uiso 1 1 d D
F1 F 0.7388(5) 1.4056(3) 0.53586(15) 0.0697(14) Uani 1 1 d .
F2 F 0.5070(4) 1.2839(3) 0.50088(15) 0.0625(12) Uani 1 1 d .
F3 F 0.3815(4) 1.1990(3) 0.31230(13) 0.0535(10) Uani 1 1 d .
F4 F 0.6261(4) 1.1509(3) 0.27451(13) 0.0601(11) Uani 1 1 d .
F5 F 0.4205(4) 0.8821(3) 0.38487(13) 0.0566(11) Uani 1 1 d .
F6 F 0.6656(4) 0.8351(3) 0.34727(12) 0.0522(10) Uani 1 1 d .
F7 F 0.3020(4) 0.6203(3) 0.13302(15) 0.0638(12) Uani 1 1 d .
F8 F 0.5418(4) 0.7394(3) 0.16550(14) 0.0592(12) Uani 1 1 d .
F9 F 0.5370(5) 0.3069(3) 0.17524(14) 0.0592(11) Uani 1 1 d .
F10 F 0.7772(4) 0.4272(3) 0.20708(14) 0.0600(12) Uani 1 1 d .
F11 F 0.5195(5) 0.1920(3) -0.03418(15) 0.0714(13) Uani 1 1 d .
F12 F 0.2696(5) -0.0543(4) 0.04501(16) 0.0769(15) Uani 1 1 d .
C1 C -0.1000(9) 1.5169(6) 0.4195(3) 0.069(2) Uani 1 1 d .
H1A H -0.1045 1.5588 0.3953 0.104 Uiso 1 1 calc R
H1B H -0.0003 1.4913 0.4246 0.104 Uiso 1 1 calc R
H1C H -0.1236 1.5611 0.4434 0.104 Uiso 1 1 calc R
C2 C -0.2122(7) 1.4223(6) 0.4119(2) 0.0445(17) Uani 1 1 d .
C3 C -0.3123(7) 1.2611(6) 0.4063(2) 0.0458(17) Uani 1 1 d .
H3 H -0.3237 1.1863 0.4056 0.055 Uiso 1 1 calc R
C4 C -0.4247(7) 1.3271(6) 0.3997(2) 0.0451(17) Uani 1 1 d .
H4 H -0.5267 1.3076 0.3938 0.054 Uiso 1 1 calc R
C5 C -0.4400(8) 1.5288(6) 0.3949(2) 0.0507(18) Uani 1 1 d .
H5A H -0.3944 1.5885 0.4132 0.061 Uiso 1 1 calc R
H5B H -0.5438 1.5180 0.4013 0.061 Uiso 1 1 calc R
C6 C -0.4386(9) 1.5580(6) 0.3498(2) 0.059(2) Uani 1 1 d .
H6A H -0.4858 1.6263 0.3466 0.071 Uiso 1 1 calc R
H6B H -0.3349 1.5672 0.3432 0.071 Uiso 1 1 calc R
C7 C 0.6233(7) 1.4540(5) 0.5185(2) 0.0410(16) Uani 1 1 d .
C8 C 0.4995(7) 1.3905(5) 0.4998(2) 0.0393(15) Uani 1 1 d .
C9 C 0.3739(7) 1.4349(5) 0.48086(19) 0.0370(15) Uani 1 1 d .
C10 C 0.2462(7) 1.3654(5) 0.4583(2) 0.0426(12) Uani 1 1 d U
C12 C -0.1183(8) 1.1763(6) 0.5103(2) 0.0514(19) Uani 1 1 d .
H12A H -0.0373 1.2254 0.5049 0.077 Uiso 1 1 calc R
H12B H -0.0967 1.1484 0.5373 0.077 Uiso 1 1 calc R
H12C H -0.2106 1.2136 0.5099 0.077 Uiso 1 1 calc R
C13 C -0.1340(6) 1.0877(5) 0.4782(2) 0.0334(14) Uani 1 1 d .
C14 C -0.4475(7) 1.0105(8) 0.5189(2) 0.066(2) Uani 1 1 d .
H14A H -0.4939 0.9820 0.5423 0.080 Uiso 1 1 calc R
H14B H -0.4329 1.0880 0.5245 0.080 Uiso 1 1 calc R
C15 C -0.2957(7) 0.9636(6) 0.5169(2) 0.0472(18) Uani 1 1 d .
H15B H -0.2332 0.9863 0.5425 0.057 Uiso 1 1 calc R
H15C H -0.3082 0.8855 0.5157 0.057 Uiso 1 1 calc R
C16 C -0.2131(7) 0.9340(6) 0.4442(2) 0.0477(18) Uani 1 1 d .
H16 H -0.2600 0.8662 0.4373 0.057 Uiso 1 1 calc R
C17 C -0.1291(7) 0.9905(5) 0.4198(2) 0.0433(16) Uani 1 1 d .
H17 H -0.1081 0.9681 0.3928 0.052 Uiso 1 1 calc R
C18 C 0.2539(7) 1.0714(6) 0.3715(2) 0.0429(16) Uani 1 1 d .
C19 C 0.3947(6) 1.0433(5) 0.3504(2) 0.0373(15) Uani 1 1 d .
C20 C 0.4701(7) 0.9508(5) 0.3572(2) 0.0375(15) Uani 1 1 d .
C21 C 0.5948(7) 0.9247(5) 0.3377(2) 0.0373(15) Uani 1 1 d .
C22 C 0.6531(6) 0.9917(5) 0.30949(19) 0.0374(15) Uani 1 1 d .
C23 C 0.5782(7) 1.0842(5) 0.3023(2) 0.0372(15) Uani 1 1 d .
C24 C 0.4527(7) 1.1079(5) 0.3225(2) 0.0399(16) Uani 1 1 d .
C25 C 0.7927(7) 0.9626(6) 0.2878(2) 0.0426(16) Uani 1 1 d .
C27 C 1.1488(7) 0.8507(6) 0.1489(2) 0.0496(18) Uani 1 1 d .
H27A H 1.2334 0.8052 0.1496 0.074 Uiso 1 1 calc R
H27B H 1.1361 0.8815 0.1222 0.074 Uiso 1 1 calc R
H27C H 1.0593 0.8087 0.1531 0.074 Uiso 1 1 calc R
C28 C 1.1765(6) 0.9392(5) 0.1829(2) 0.0341(14) Uani 1 1 d .
C29 C 1.1792(7) 1.0358(5) 0.2409(2) 0.0427(16) Uani 1 1 d .
H29 H 1.1615 1.0592 0.2680 0.051 Uiso 1 1 calc R
C30 C 1.2625(7) 1.0894(6) 0.2155(2) 0.0473(18) Uani 1 1 d .
H30 H 1.3127 1.1564 0.2219 0.057 Uiso 1 1 calc R
C31 C 1.3372(6) 1.0610(5) 0.1431(2) 0.0423(16) Uani 1 1 d .
H31A H 1.3600 1.1383 0.1461 0.051 Uiso 1 1 calc R
H31B H 1.2693 1.0459 0.1179 0.051 Uiso 1 1 calc R
C32 C 1.4819(7) 1.0039(6) 0.1380(2) 0.0488(18) Uani 1 1 d .
H32A H 1.4579 0.9274 0.1320 0.059 Uiso 1 1 calc R
H32B H 1.5282 1.0309 0.1143 0.059 Uiso 1 1 calc R
C33 C 1.5930(8) 1.0188(7) 0.1760(3) 0.068(2) Uani 1 1 d .
H33A H 1.5481 0.9866 0.1989 0.082 Uiso 1 1 calc R
H33B H 1.6082 1.0956 0.1834 0.082 Uiso 1 1 calc R
C34 C 1.1441(9) 0.5122(6) 0.2480(3) 0.071(2) Uani 1 1 d .
H34A H 1.1519 0.4700 0.2721 0.107 Uiso 1 1 calc R
H34B H 1.1648 0.4684 0.2237 0.107 Uiso 1 1 calc R
H34C H 1.0440 0.5378 0.2439 0.107 Uiso 1 1 calc R
C35 C 1.2571(8) 0.6075(6) 0.2548(2) 0.0483(18) Uani 1 1 d .
C36 C 1.3588(7) 0.7672(6) 0.2577(2) 0.0469(17) Uani 1 1 d .
H36 H 1.3711 0.8416 0.2566 0.056 Uiso 1 1 calc R
C37 C 1.4712(7) 0.7012(6) 0.2671(2) 0.0470(18) Uani 1 1 d .
H37 H 1.5729 0.7207 0.2737 0.056 Uiso 1 1 calc R
C38 C 1.4833(8) 0.5022(6) 0.2744(2) 0.055(2) Uani 1 1 d .
H38A H 1.5872 0.5122 0.2680 0.066 Uiso 1 1 calc R
H38B H 1.4374 0.4418 0.2565 0.066 Uiso 1 1 calc R
C39 C 1.4816(9) 0.4751(6) 0.3200(2) 0.059(2) Uani 1 1 d .
H39A H 1.3777 0.4666 0.3265 0.071 Uiso 1 1 calc R
H39B H 1.5281 0.4067 0.3236 0.071 Uiso 1 1 calc R
C40 C 0.7989(7) 0.6574(5) 0.2084(2) 0.0426(17) Uani 1 1 d .
C41 C 0.6673(7) 0.5872(5) 0.1878(2) 0.0373(15) Uani 1 1 d .
C42 C 0.5431(7) 0.6322(5) 0.1680(2) 0.0402(15) Uani 1 1 d .
C43 C 0.4181(7) 0.5702(5) 0.1516(2) 0.0384(15) Uani 1 1 d .
C44 C 0.4110(6) 0.4591(5) 0.1531(2) 0.0363(15) Uani 1 1 d .
C45 C 0.5344(7) 0.4145(5) 0.1722(2) 0.0391(15) Uani 1 1 d .
C46 C 0.6599(7) 0.4762(5) 0.1887(2) 0.0405(16) Uani 1 1 d .
C47 C 0.2777(7) 0.3927(5) 0.1313(2) 0.0410(16) Uani 1 1 d .
C49 C 0.2670(8) 0.1560(6) 0.0141(2) 0.0475(18) Uani 1 1 d .
C50 C 0.3893(7) 0.0760(6) 0.0066(2) 0.0451(17) Uani 1 1 d .
C51 C 0.5055(8) 0.0963(6) -0.0172(2) 0.0473(17) Uani 1 1 d .
C52 C 0.3877(8) -0.0247(6) 0.0235(2) 0.0515(19) Uani 1 1 d .
C53 C -0.1106(8) 0.5444(6) 0.0844(3) 0.066(2) Uani 1 1 d .
H53A H -0.1621 0.6049 0.0952 0.099 Uiso 1 1 calc R
H53B H -0.0834 0.5573 0.0568 0.099 Uiso 1 1 calc R
H53C H -0.0212 0.5347 0.1025 0.099 Uiso 1 1 calc R
C54 C -0.2095(8) 0.4476(6) 0.0824(2) 0.0453(17) Uani 1 1 d .
C55 C -0.3018(7) 0.2841(6) 0.0833(2) 0.0494(18) Uani 1 1 d .
H55 H -0.3079 0.2102 0.0865 0.059 Uiso 1 1 calc R
C56 C -0.4185(7) 0.3442(6) 0.0728(2) 0.0519(19) Uani 1 1 d .
H56 H -0.5189 0.3204 0.0668 0.062 Uiso 1 1 calc R
C57 C -0.4478(8) 0.5393(6) 0.0585(2) 0.0519(19) Uani 1 1 d .
H57A H -0.4042 0.6064 0.0723 0.062 Uiso 1 1 calc R
H57B H -0.5496 0.5295 0.0665 0.062 Uiso 1 1 calc R
C58 C -0.4540(9) 0.5473(6) 0.0128(2) 0.056(2) Uani 1 1 d .
H58A H -0.3519 0.5495 0.0045 0.067 Uiso 1 1 calc R
H58B H -0.4985 0.6146 0.0058 0.067 Uiso 1 1 calc R
C59 C -0.0822(7) 0.1878(6) 0.1766(2) 0.0479(18) Uani 1 1 d .
H59A H -0.0047 0.2419 0.1733 0.072 Uiso 1 1 calc R
H59B H -0.0557 0.1507 0.2014 0.072 Uiso 1 1 calc R
H59C H -0.1762 0.2215 0.1791 0.072 Uiso 1 1 calc R
C60 C -0.0974(6) 0.1096(5) 0.1395(2) 0.0353(15) Uani 1 1 d .
C61 C -0.1696(7) -0.0363(6) 0.0981(2) 0.0484(18) Uani 1 1 d .
H61 H -0.2151 -0.1023 0.0875 0.058 Uiso 1 1 calc R
C62 C -0.2538(7) -0.0276(6) 0.1725(2) 0.053(2) Uani 1 1 d .
H62A H -0.1913 -0.0102 0.1986 0.063 Uiso 1 1 calc R
H62B H -0.2661 -0.1055 0.1686 0.063 Uiso 1 1 calc R
C68 C -0.0396(15) 1.2924(9) 0.3169(3) 0.124(5) Uani 1 1 d .
H68A H -0.1069 1.2733 0.2923 0.187 Uiso 1 1 calc R
H68B H 0.0601 1.3077 0.3090 0.187 Uiso 1 1 calc R
H68C H -0.0740 1.3551 0.3315 0.187 Uiso 1 1 calc R
C67 C -0.0821(7) 0.0322(6) 0.0782(2) 0.0462(17) Uani 1 1 d .
H67 H -0.0545 0.0187 0.0512 0.055 Uiso 1 1 calc R
C69 C 1.0816(13) 0.7407(8) 0.3472(3) 0.096(3) Uani 1 1 d .
H69A H 1.1014 0.7695 0.3757 0.144 Uiso 1 1 calc R
H69B H 1.1605 0.6943 0.3404 0.144 Uiso 1 1 calc R
H69C H 0.9867 0.7002 0.3439 0.144 Uiso 1 1 calc R
C70 C -0.1289(10) 0.3207(9) -0.0129(3) 0.098(4) Uani 1 1 d D
H70A H -0.1290 0.3896 -0.0248 0.146 Uiso 1 1 calc R
H70B H -0.2126 0.3139 0.0038 0.146 Uiso 1 1 calc R
H70C H -0.1375 0.2643 -0.0349 0.146 Uiso 1 1 calc R

loop_
_atom_site_aniso_label
_atom_site_aniso_U_11
_atom_site_aniso_U_22
_atom_site_aniso_U_33
_atom_site_aniso_U_23
_atom_site_aniso_U_13
_atom_site_aniso_U_12
Cd1 0.0239(2) 0.0342(3) 0.0377(3) -0.0029(2) 0.00288(18) -0.00366(17)
Cd2 0.0246(2) 0.0330(3) 0.0380(3) -0.0016(2) 0.00373(18) -0.00326(18)
Cd3 0.0249(2) 0.0365(3) 0.0395(3) 0.0011(2) 0.00277(18) -0.00218(18)
N1 0.040(3) 0.056(4) 0.045(3) 0.008(3) 0.001(3) 0.014(3)
N2 0.033(3) 0.045(4) 0.052(4) 0.007(3) -0.001(3) 0.008(2)
N3 0.023(2) 0.039(3) 0.051(3) 0.008(3) 0.012(2) 0.002(2)
N4 0.032(3) 0.031(3) 0.042(3) -0.003(2) 0.011(2) -0.001(2)
N5 0.027(2) 0.033(3) 0.042(3) 0.008(3) 0.009(2) 0.001(2)
N6 0.026(2) 0.041(3) 0.039(3) 0.003(3) 0.000(2) 0.002(2)
N7 0.039(3) 0.058(4) 0.043(3) 0.008(3) 0.001(3) 0.016(3)
N8 0.035(3) 0.046(4) 0.064(4) 0.006(3) 0.007(3) 0.007(3)
N9 0.040(3) 0.056(4) 0.043(3) 0.010(3) 0.001(3) 0.015(3)
N10 0.036(3) 0.050(4) 0.053(4) 0.009(3) 0.006(3) 0.008(3)
N11 0.025(2) 0.033(3) 0.056(4) 0.006(3) 0.007(2) -0.002(2)
N12 0.022(2) 0.037(3) 0.052(4) -0.012(3) 0.010(2) -0.004(2)
O1 0.043(3) 0.055(3) 0.059(2) -0.019(2) -0.0004(19) -0.026(2)
O2 0.037(2) 0.040(2) 0.065(3) -0.014(2) -0.010(2) -0.0109(15)
O3 0.086(4) 0.052(4) 0.046(3) 0.000(3) -0.011(3) -0.001(3)
O4 0.034(2) 0.055(3) 0.056(3) -0.016(3) 0.014(2) -0.001(2)
O5 0.041(3) 0.062(4) 0.074(4) -0.024(3) 0.024(3) -0.011(2)
O6 0.035(2) 0.051(3) 0.053(3) -0.021(2) 0.010(2) 0.002(2)
O7 0.035(3) 0.071(4) 0.078(4) -0.029(3) 0.022(2) -0.014(2)
O8 0.101(4) 0.048(3) 0.037(3) -0.005(3) -0.010(3) 0.000(3)
O9 0.037(2) 0.050(3) 0.061(3) -0.008(3) -0.004(2) 0.003(2)
O10 0.041(3) 0.053(3) 0.063(3) -0.004(3) 0.007(2) -0.021(2)
O11 0.048(3) 0.068(4) 0.062(3) -0.005(3) -0.012(2) -0.029(3)
O12 0.039(3) 0.061(3) 0.059(3) -0.009(3) -0.004(2) -0.007(2)
O13 0.055(3) 0.061(3) 0.045(3) 0.001(3) 0.019(2) 0.024(2)
O14 0.097(5) 0.114(5) 0.051(4) -0.009(4) 0.008(3) 0.062(4)
O15 0.066(4) 0.125(6) 0.055(3) 0.019(4) 0.008(3) 0.052(4)
F1 0.052(2) 0.042(3) 0.106(4) -0.016(2) -0.031(2) 0.012(2)
F2 0.055(2) 0.026(2) 0.102(4) -0.002(2) -0.014(2) -0.0032(18)
F3 0.051(2) 0.044(2) 0.067(3) 0.002(2) 0.010(2) 0.0125(19)
F4 0.056(2) 0.065(3) 0.065(3) 0.018(2) 0.026(2) 0.004(2)
F5 0.056(2) 0.059(3) 0.059(3) 0.012(2) 0.020(2) 0.004(2)
F6 0.049(2) 0.047(2) 0.064(3) 0.006(2) 0.0131(19) 0.0146(19)
F7 0.045(2) 0.040(2) 0.100(4) -0.010(2) -0.018(2) 0.0079(19)
F8 0.056(2) 0.026(2) 0.091(3) 0.002(2) -0.014(2) -0.0044(18)
F9 0.062(3) 0.026(2) 0.087(3) 0.001(2) -0.005(2) -0.0045(18)
F10 0.047(2) 0.047(3) 0.079(3) -0.010(2) -0.024(2) 0.0083(19)
F11 0.078(3) 0.051(3) 0.092(4) 0.010(3) 0.032(3) 0.017(2)
F12 0.080(3) 0.056(3) 0.105(4) 0.003(3) 0.063(3) 0.007(2)
C1 0.060(5) 0.047(5) 0.099(7) -0.003(5) 0.004(5) -0.004(4)
C2 0.041(4) 0.050(5) 0.042(4) 0.005(3) 0.002(3) 0.000(3)
C3 0.035(3) 0.047(4) 0.055(5) 0.005(4) 0.003(3) -0.004(3)
C4 0.028(3) 0.051(5) 0.056(5) 0.011(4) -0.001(3) 0.000(3)
C5 0.044(4) 0.056(5) 0.054(5) 0.004(4) 0.009(3) 0.019(3)
C6 0.065(5) 0.060(5) 0.053(5) 0.007(4) -0.006(4) 0.016(4)
C7 0.033(3) 0.037(4) 0.051(4) -0.007(3) 0.000(3) -0.002(3)
C8 0.042(4) 0.027(4) 0.047(4) -0.006(3) 0.000(3) -0.008(3)
C9 0.034(3) 0.039(4) 0.036(4) -0.011(3) 0.008(3) -0.007(3)
C10 0.026(3) 0.040(3) 0.059(3) -0.018(2) 0.005(2) -0.0035(18)
C12 0.045(4) 0.050(5) 0.057(5) -0.003(4) 0.012(3) -0.016(3)
C13 0.019(3) 0.039(4) 0.042(4) 0.004(3) 0.004(3) 0.003(2)
C14 0.034(4) 0.109(7) 0.063(5) 0.037(5) 0.018(3) 0.006(4)
C15 0.036(3) 0.055(5) 0.053(4) 0.021(4) 0.009(3) 0.006(3)
C16 0.035(3) 0.033(4) 0.076(5) -0.007(4) 0.017(3) -0.006(3)
C17 0.040(3) 0.034(4) 0.056(5) -0.012(3) 0.015(3) 0.002(3)
C18 0.032(3) 0.053(5) 0.042(4) -0.013(3) 0.008(3) 0.003(3)
C19 0.029(3) 0.041(4) 0.041(4) -0.010(3) 0.007(3) 0.001(3)
C20 0.036(3) 0.040(4) 0.037(4) -0.003(3) 0.011(3) -0.007(3)
C21 0.033(3) 0.037(4) 0.041(4) -0.005(3) 0.000(3) 0.004(3)
C22 0.029(3) 0.046(4) 0.035(4) -0.012(3) -0.001(3) -0.002(3)
C23 0.031(3) 0.040(4) 0.041(4) -0.001(3) 0.009(3) 0.000(3)
C24 0.033(3) 0.039(4) 0.048(4) -0.004(3) 0.011(3) 0.007(3)
C25 0.031(3) 0.057(5) 0.040(4) -0.004(4) 0.006(3) 0.006(3)
C27 0.046(4) 0.053(5) 0.049(4) -0.002(4) 0.010(3) -0.008(3)
C28 0.024(3) 0.038(4) 0.041(4) 0.005(3) 0.006(3) 0.006(3)
C29 0.039(3) 0.033(4) 0.055(4) -0.010(3) 0.009(3) 0.000(3)
C30 0.038(3) 0.035(4) 0.071(5) 0.003(4) 0.017(3) -0.009(3)
C31 0.029(3) 0.046(4) 0.053(4) 0.018(3) 0.006(3) 0.000(3)
C32 0.035(3) 0.062(5) 0.052(4) 0.016(4) 0.012(3) 0.004(3)
C33 0.049(4) 0.085(6) 0.079(6) 0.035(5) 0.029(4) 0.014(4)
C34 0.056(5) 0.054(5) 0.101(7) 0.005(5) -0.008(5) -0.001(4)
C35 0.045(4) 0.044(4) 0.057(5) 0.008(4) 0.005(3) 0.005(3)
C36 0.032(3) 0.053(5) 0.055(5) 0.006(4) 0.000(3) -0.004(3)
C37 0.037(3) 0.063(5) 0.041(4) 0.007(4) -0.002(3) 0.000(3)
C38 0.058(4) 0.057(5) 0.049(5) 0.002(4) -0.001(4) 0.021(4)
C39 0.072(5) 0.045(5) 0.060(5) 0.003(4) 0.001(4) 0.002(4)
C40 0.028(3) 0.031(4) 0.066(5) -0.015(3) 0.004(3) 0.001(3)
C41 0.039(3) 0.028(4) 0.046(4) -0.001(3) 0.015(3) -0.004(3)
C42 0.040(3) 0.030(4) 0.049(4) -0.007(3) 0.004(3) -0.006(3)
C43 0.037(3) 0.030(4) 0.046(4) -0.009(3) -0.003(3) 0.004(3)
C44 0.028(3) 0.036(4) 0.044(4) -0.007(3) 0.006(3) -0.001(3)
C45 0.046(4) 0.024(3) 0.048(4) -0.002(3) 0.008(3) -0.001(3)
C46 0.031(3) 0.036(4) 0.052(4) -0.008(3) 0.001(3) 0.007(3)
C47 0.025(3) 0.036(4) 0.059(5) -0.013(3) 0.005(3) -0.006(3)
C49 0.045(4) 0.045(4) 0.053(5) -0.002(4) 0.006(3) 0.014(3)
C50 0.041(4) 0.042(4) 0.052(4) -0.008(3) 0.010(3) 0.007(3)
C51 0.053(4) 0.033(4) 0.057(5) -0.006(3) 0.012(4) 0.008(3)
C52 0.051(4) 0.050(5) 0.056(5) -0.009(4) 0.024(4) 0.005(3)
C53 0.056(5) 0.056(5) 0.084(6) 0.012(5) -0.003(4) -0.007(4)
C54 0.047(4) 0.051(5) 0.039(4) 0.010(3) 0.004(3) 0.010(3)
C55 0.035(3) 0.059(5) 0.056(5) 0.014(4) 0.004(3) 0.003(3)
C56 0.036(4) 0.065(5) 0.058(5) 0.013(4) 0.011(3) 0.007(3)
C57 0.051(4) 0.060(5) 0.046(4) 0.007(4) 0.000(3) 0.029(4)
C58 0.066(5) 0.044(5) 0.055(5) 0.011(4) -0.008(4) 0.012(4)
C59 0.041(4) 0.063(5) 0.037(4) -0.004(4) -0.002(3) -0.008(3)
C60 0.026(3) 0.029(4) 0.051(4) 0.001(3) 0.006(3) 0.002(3)
C61 0.046(4) 0.034(4) 0.066(5) -0.001(4) 0.016(4) -0.007(3)
C62 0.030(3) 0.052(5) 0.079(5) 0.033(4) 0.002(3) 0.000(3)
C68 0.213(15) 0.082(8) 0.074(8) 0.020(6) -0.010(8) -0.020(9)
C67 0.041(4) 0.045(4) 0.053(5) -0.008(4) 0.011(3) 0.004(3)
C69 0.137(9) 0.086(8) 0.059(6) 0.016(6) -0.018(6) -0.014(7)
C70 0.066(6) 0.163(11) 0.066(6) 0.008(7) 0.011(5) 0.019(7)

loop_
_atom_type_symbol
_atom_type_description
_atom_type_scat_dispersion_real
_atom_type_scat_dispersion_imag
_atom_type_scat_source
C C 0.0033 0.0016 'International Tables Vol C Tables 4.2.6.8 and 6.1.1.4'
H H 0.0000 0.0000 'International Tables Vol C Tables 4.2.6.8 and 6.1.1.4'
N N 0.0061 0.0033 'International Tables Vol C Tables 4.2.6.8 and 6.1.1.4'
O O 0.0106 0.0060 'International Tables Vol C Tables 4.2.6.8 and 6.1.1.4'
Cd Cd -0.8075 1.2024 'International Tables Vol C Tables 4.2.6.8 and 6.1.1.4'
F F 0.0171 0.0103 'International Tables Vol C Tables 4.2.6.8 and 6.1.1.4'

loop_
_geom_angle_atom_site_label_1
_geom_angle_atom_site_label_2
_geom_angle_atom_site_label_3
_geom_angle
_geom_angle_site_symmetry_1
_geom_angle_site_symmetry_3
N4 Cd1 O4 105.94(18) . .
N4 Cd1 N2 88.62(18) . .
O4 Cd1 N2 161.85(19) . .
N4 Cd1 O3 105.9(2) . .
O4 Cd1 O3 84.56(19) . .
N2 Cd1 O3 81.0(2) . .
N4 Cd1 O2 150.44(18) . .
O4 Cd1 O2 77.69(17) . .
N2 Cd1 O2 95.08(18) . .
O3 Cd1 O2 103.62(19) . .
N4 Cd1 O1 96.13(18) . .
O4 Cd1 O1 87.44(17) . .
N2 Cd1 O1 101.99(18) . .
O3 Cd1 O1 157.84(19) . .
O2 Cd1 O1 54.39(17) . .
N6 Cd2 O6 104.06(18) . .
N6 Cd2 N8 89.14(19) . .
O6 Cd2 N8 163.28(19) . .
N6 Cd2 O8 107.2(2) . .
O6 Cd2 O8 84.36(19) . .
N8 Cd2 O8 81.9(2) . .
N6 Cd2 O9 153.12(18) . .
O6 Cd2 O9 77.69(16) . .
N8 Cd2 O9 95.25(18) . .
O8 Cd2 O9 99.70(19) . .
N6 Cd2 O10 98.47(17) . .
O6 Cd2 O10 87.44(16) . .
N8 Cd2 O10 100.92(19) . .
O8 Cd2 O10 154.27(19) . .
O9 Cd2 O10 54.65(16) . .
N12 Cd3 O12 146.02(19) . .
N12 Cd3 N10 87.97(19) . .
O12 Cd3 N10 105.24(19) . .
N12 Cd3 O15 118.3(2) . .
O12 Cd3 O15 94.7(2) . .
N10 Cd3 O15 82.42(19) . .
N12 Cd3 O13 89.79(18) . .
O12 Cd3 O13 87.63(18) . .
N10 Cd3 O13 159.72(19) . .
O15 Cd3 O13 80.93(17) . .
N12 Cd3 O11 93.71(18) . .
O12 Cd3 O11 52.83(17) . .
N10 Cd3 O11 105.63(19) . .
O15 Cd3 O11 147.5(2) . .
O13 Cd3 O11 94.63(18) . .
N12 Cd3 H15 111.2(19) . .
O12 Cd3 H15 97(2) . .
N10 Cd3 H15 101.5(6) . .
O15 Cd3 H15 20.5(4) . .
O13 Cd3 H15 60.8(3) . .
O11 Cd3 H15 143.6(17) . .
C2 N1 C4 107.0(6) . .
C2 N1 C5 128.1(6) . .
C4 N1 C5 124.6(6) . .
C2 N2 C3 104.6(5) . .
C2 N2 Cd1 136.2(5) . .
C3 N2 Cd1 117.3(4) . .
C13 N3 C16 107.3(5) . .
C13 N3 C15 126.9(6) . .
C16 N3 C15 125.8(6) . .
C13 N4 C17 106.0(5) . .
C13 N4 Cd1 127.8(4) . .
C17 N4 Cd1 125.6(4) . .
C28 N5 C30 107.2(5) . .
C28 N5 C31 128.5(6) . .
C30 N5 C31 124.3(5) . .
C28 N6 C29 105.8(5) . .
C28 N6 Cd2 128.5(4) . .
C29 N6 Cd2 124.9(4) . .
C35 N7 C37 107.1(6) . .
C35 N7 C38 128.4(7) . .
C37 N7 C38 124.4(6) . .
C35 N8 C36 104.4(6) . .
C35 N8 Cd2 135.5(5) . .
C36 N8 Cd2 117.5(5) . .
C54 N9 C56 106.9(5) . .
C54 N9 C57 129.3(6) . .
C56 N9 C57 123.3(6) . .
C54 N10 C55 105.0(6) . .
C54 N10 Cd3 130.6(5) . .
C55 N10 Cd3 119.2(4) . .
C60 N11 C61 108.1(5) . .
C60 N11 C62 124.5(6) . .
C61 N11 C62 127.4(6) . .
C60 N12 C67 105.9(5) . .
C60 N12 Cd3 127.4(4) . .
C67 N12 Cd3 125.5(4) . .
C10 O1 Cd1 88.4(4) . .
C10 O2 Cd1 90.9(4) . .
C68 O3 Cd1 124.9(6) . .
C68 O3 H3A 130(7) . .
Cd1 O3 H3A 95(7) . .
C18 O4 Cd1 118.3(4) . .
C25 O6 Cd2 118.9(4) . .
C69 O8 Cd2 125.0(5) . .
C69 O8 H8 110(7) . .
Cd2 O8 H8 121(7) . .
C40 O9 Cd2 89.2(4) . .
C40 O10 Cd2 90.1(4) . .
C47 O11 Cd3 83.3(4) . .
C47 O12 Cd3 98.7(4) . .
C49 O13 Cd3 131.8(4) . .
C70 O15 Cd3 133.7(5) . .
C70 O15 H15 126(3) . .
Cd3 O15 H15 79(5) . .
C2 C1 H1A 109.5 . .
C2 C1 H1B 109.5 . .
H1A C1 H1B 109.5 . .
C2 C1 H1C 109.5 . .
H1A C1 H1C 109.5 . .
H1B C1 H1C 109.5 . .
N1 C2 N2 111.8(6) . .
N1 C2 C1 124.0(7) . .
N2 C2 C1 124.2(6) . .
C4 C3 N2 110.4(6) . .
C4 C3 H3 124.8 . .
N2 C3 H3 124.8 . .
C3 C4 N1 106.2(6) . .
C3 C4 H4 126.9 . .
N1 C4 H4 126.9 . .
N1 C5 C6 112.8(6) . .
N1 C5 H5A 109.0 . .
C6 C5 H5A 109.0 . .
N1 C5 H5B 109.0 . .
C6 C5 H5B 109.0 . .
H5A C5 H5B 107.8 . .
C39 C6 C5 112.5(7) 1_365 .
C39 C6 H6A 109.1 1_365 .
C5 C6 H6A 109.1 . .
C39 C6 H6B 109.1 1_365 .
C5 C6 H6B 109.1 . .
H6A C6 H6B 107.8 . .
F1 C7 C9 119.9(6) . 2_686
F1 C7 C8 118.4(6) . .
C9 C7 C8 121.6(6) 2_686 .
F2 C8 C9 120.7(6) . .
F2 C8 C7 117.2(6) . .
C9 C8 C7 122.1(6) . .
C8 C9 C7 116.3(6) . 2_686
C8 C9 C10 121.5(6) . .
C7 C9 C10 122.2(6) 2_686 .
O2 C10 O1 125.9(6) . .
O2 C10 C9 117.1(6) . .
O1 C10 C9 117.0(6) . .
C13 C12 H12A 109.5 . .
C13 C12 H12B 109.5 . .
H12A C12 H12B 109.5 . .
C13 C12 H12C 109.5 . .
H12A C12 H12C 109.5 . .
H12B C12 H12C 109.5 . .
N4 C13 N3 109.9(6) . .
N4 C13 C12 125.9(6) . .
N3 C13 C12 124.0(6) . .
C14 C14 C15 115.5(9) 2_476 .
C14 C14 H14A 108.4 2_476 .
C15 C14 H14A 108.4 . .
C14 C14 H14B 108.4 2_476 .
C15 C14 H14B 108.4 . .
H14A C14 H14B 107.5 . .
N3 C15 C14 114.0(5) . .
N3 C15 H15B 108.7 . .
C14 C15 H15B 108.7 . .
N3 C15 H15C 108.7 . .
C14 C15 H15C 108.7 . .
H15B C15 H15C 107.6 . .
C17 C16 N3 107.4(6) . .
C17 C16 H16 126.3 . .
N3 C16 H16 126.3 . .
C16 C17 N4 109.5(6) . .
C16 C17 H17 125.3 . .
N4 C17 H17 125.3 . .
O5 C18 O4 126.4(6) . .
O5 C18 C19 117.4(6) . .
O4 C18 C19 116.1(6) . .
C24 C19 C20 115.3(5) . .
C24 C19 C18 121.7(6) . .
C20 C19 C18 123.0(6) . .
F5 C20 C21 117.9(6) . .
F5 C20 C19 119.2(5) . .
C21 C20 C19 123.0(6) . .
F6 C21 C20 119.4(6) . .
F6 C21 C22 119.5(5) . .
C20 C21 C22 121.1(6) . .
C23 C22 C21 116.5(6) . .
C23 C22 C25 122.5(6) . .
C21 C22 C25 121.0(6) . .
F4 C23 C22 119.5(5) . .
F4 C23 C24 119.6(6) . .
C22 C23 C24 120.9(6) . .
C19 C24 F3 119.6(5) . .
C19 C24 C23 123.3(6) . .
F3 C24 C23 117.1(6) . .
O6 C25 O7 126.5(6) . .
O6 C25 C22 116.7(6) . .
O7 C25 C22 116.8(6) . .
C28 C27 H27A 109.5 . .
C28 C27 H27B 109.5 . .
H27A C27 H27B 109.5 . .
C28 C27 H27C 109.5 . .
H27A C27 H27C 109.5 . .
H27B C27 H27C 109.5 . .
N6 C28 N5 110.9(6) . .
N6 C28 C27 125.8(6) . .
N5 C28 C27 123.3(6) . .
C30 C29 N6 108.3(6) . .
C30 C29 H29 125.8 . .
N6 C29 H29 125.8 . .
C29 C30 N5 107.8(6) . .
C29 C30 H30 126.1 . .
N5 C30 H30 126.1 . .
N5 C31 C32 113.4(5) . .
N5 C31 H31A 108.9 . .
C32 C31 H31A 108.9 . .
N5 C31 H31B 108.9 . .
C32 C31 H31B 108.9 . .
H31A C31 H31B 107.7 . .
C33 C32 C31 113.3(6) . .
C33 C32 H32A 108.9 . .
C31 C32 H32A 108.9 . .
C33 C32 H32B 108.9 . .
C31 C32 H32B 108.9 . .
H32A C32 H32B 107.7 . .
C32 C33 C62 117.0(7) . 1_765
C32 C33 H33A 108.0 . .
C62 C33 H33A 108.0 1_765 .
C32 C33 H33B 108.0 . .
C62 C33 H33B 108.0 1_765 .
H33A C33 H33B 107.3 . .
C35 C34 H34A 109.5 . .
C35 C34 H34B 109.5 . .
H34A C34 H34B 109.5 . .
C35 C34 H34C 109.5 . .
H34A C34 H34C 109.5 . .
H34B C34 H34C 109.5 . .
N8 C35 N7 112.3(6) . .
N8 C35 C34 124.1(6) . .
N7 C35 C34 123.6(6) . .
C37 C36 N8 110.5(6) . .
C37 C36 H36 124.8 . .
N8 C36 H36 124.8 . .
C36 C37 N7 105.7(6) . .
C36 C37 H37 127.1 . .
N7 C37 H37 127.1 . .
N7 C38 C39 113.0(6) . .
N7 C38 H38A 109.0 . .
C39 C38 H38A 109.0 . .
N7 C38 H38B 109.0 . .
C39 C38 H38B 109.0 . .
H38A C38 H38B 107.8 . .
C6 C39 C38 113.3(7) 1_745 .
C6 C39 H39A 108.9 1_745 .
C38 C39 H39A 108.9 . .
C6 C39 H39B 108.9 1_745 .
C38 C39 H39B 108.9 . .
H39A C39 H39B 107.7 . .
O10 C40 O9 125.3(6) . .
O10 C40 C41 118.3(7) . .
O9 C40 C41 116.4(6) . .
C46 C41 C42 116.0(6) . .
C46 C41 C40 123.1(6) . .
C42 C41 C40 120.9(6) . .
F8 C42 C43 118.5(6) . .
F8 C42 C41 119.7(6) . .
C43 C42 C41 121.7(6) . .
F7 C43 C42 118.0(6) . .
F7 C43 C44 120.1(6) . .
C42 C43 C44 121.9(6) . .
C45 C44 C43 116.4(6) . .
C45 C44 C47 123.1(6) . .
C43 C44 C47 120.3(6) . .
F9 C45 C44 120.4(6) . .
F9 C45 C46 117.6(6) . .
C44 C45 C46 122.0(6) . .
F10 C46 C45 118.9(6) . .
F10 C46 C41 119.1(6) . .
C45 C46 C41 122.0(6) . .
O12 C47 O11 125.0(6) . .
O12 C47 C44 118.1(6) . .
O11 C47 C44 116.9(7) . .
O13 C49 O14 127.6(6) . .
O13 C49 C50 116.0(6) . .
O14 C49 C50 116.0(7) . .
C51 C50 C52 115.2(6) . .
C51 C50 C49 123.3(7) . .
C52 C50 C49 121.5(6) . .
F11 C51 C52 117.5(6) . 2_655
F11 C51 C50 120.0(6) . .
C52 C51 C50 122.4(7) 2_655 .
C51 C52 F12 118.8(7) 2_655 .
C51 C52 C50 122.4(7) 2_655 .
F12 C52 C50 118.7(6) . .
C54 C53 H53A 109.5 . .
C54 C53 H53B 109.5 . .
H53A C53 H53B 109.5 . .
C54 C53 H53C 109.5 . .
H53A C53 H53C 109.5 . .
H53B C53 H53C 109.5 . .
N10 C54 N9 112.5(6) . .
N10 C54 C53 125.6(6) . .
N9 C54 C53 121.9(6) . .
C56 C55 N10 109.4(7) . .
C56 C55 H55 125.3 . .
N10 C55 H55 125.3 . .
C55 C56 N9 106.1(6) . .
C55 C56 H56 126.9 . .
N9 C56 H56 126.9 . .
N9 C57 C58 112.7(6) . .
N9 C57 H57A 109.1 . .
C58 C57 H57A 109.1 . .
N9 C57 H57B 109.1 . .
C58 C57 H57B 109.1 . .
H57A C57 H57B 107.8 . .
C57 C58 C58 113.8(8) . 2_465
C57 C58 H58A 108.8 . .
C58 C58 H58A 108.8 2_465 .
C57 C58 H58B 108.8 . .
C58 C58 H58B 108.8 2_465 .
H58A C58 H58B 107.7 . .
C60 C59 H59A 109.5 . .
C60 C59 H59B 109.5 . .
H59A C59 H59B 109.5 . .
C60 C59 H59C 109.5 . .
H59A C59 H59C 109.5 . .
H59B C59 H59C 109.5 . .
N12 C60 N11 110.0(6) . .
N12 C60 C59 126.1(6) . .
N11 C60 C59 123.9(6) . .
C67 C61 N11 104.8(6) . .
C67 C61 H61 127.6 . .
N11 C61 H61 127.6 . .
N11 C62 C33 112.8(5) . 1_345
N11 C62 H62A 109.0 . .
C33 C62 H62A 109.0 1_345 .
N11 C62 H62B 109.0 . .
C33 C62 H62B 109.0 1_345 .
H62A C62 H62B 107.8 . .
O3 C68 H68A 109.5 . .
O3 C68 H68B 109.5 . .
H68A C68 H68B 109.5 . .
O3 C68 H68C 109.5 . .
H68A C68 H68C 109.5 . .
H68B C68 H68C 109.5 . .
C61 C67 N12 111.2(6) . .
C61 C67 H67 124.4 . .
N12 C67 H67 124.4 . .
O8 C69 H69A 109.5 . .
O8 C69 H69B 109.5 . .
H69A C69 H69B 109.5 . .
O8 C69 H69C 109.5 . .
H69A C69 H69C 109.5 . .
H69B C69 H69C 109.5 . .
O15 C70 H70A 109.5 . .
O15 C70 H70B 109.5 . .
H70A C70 H70B 109.5 . .
O15 C70 H70C 109.5 . .
H70A C70 H70C 109.5 . .
H70B C70 H70C 109.5 . .

loop_
_geom_bond_atom_site_label_1
_geom_bond_atom_site_label_2
_geom_bond_distance
_geom_bond_site_symmetry_2
Cd1 N4 2.247(5) .
Cd1 O4 2.282(4) .
Cd1 N2 2.318(5) .
Cd1 O3 2.319(5) .
Cd1 O2 2.407(4) .
Cd1 O1 2.460(5) .
Cd2 N6 2.266(5) .
Cd2 O6 2.274(4) .
Cd2 N8 2.315(5) .
Cd2 O8 2.333(5) .
Cd2 O9 2.422(5) .
Cd2 O10 2.423(5) .
Cd3 N12 2.221(5) .
Cd3 O12 2.262(5) .
Cd3 N10 2.288(5) .
Cd3 O15 2.323(6) .
Cd3 O13 2.332(4) .
Cd3 O11 2.580(5) .
Cd3 H15 2.31(8) .
N1 C2 1.322(8) .
N1 C4 1.392(9) .
N1 C5 1.465(8) .
N2 C2 1.335(8) .
N2 C3 1.380(8) .
N3 C13 1.359(8) .
N3 C16 1.372(8) .
N3 C15 1.462(8) .
N4 C13 1.341(7) .
N4 C17 1.383(8) .
N5 C28 1.336(8) .
N5 C30 1.350(8) .
N5 C31 1.463(7) .
N6 C28 1.319(7) .
N6 C29 1.381(8) .
N7 C35 1.332(8) .
N7 C37 1.384(9) .
N7 C38 1.446(8) .
N8 C35 1.324(8) .
N8 C36 1.383(8) .
N9 C54 1.344(8) .
N9 C56 1.401(9) .
N9 C57 1.458(8) .
N10 C54 1.301(8) .
N10 C55 1.424(8) .
N11 C60 1.352(8) .
N11 C61 1.390(9) .
N11 C62 1.474(8) .
N12 C60 1.342(8) .
N12 C67 1.360(8) .
O1 C10 1.251(8) .
O2 C10 1.246(8) .
O3 C68 1.342(10) .
O3 H3A 0.816(10) .
O4 C18 1.235(8) .
O5 C18 1.228(8) .
O6 C25 1.230(8) .
O7 C25 1.233(8) .
O8 C69 1.351(10) .
O8 H8 0.821(10) .
O9 C40 1.270(8) .
O10 C40 1.233(8) .
O11 C47 1.232(8) .
O12 C47 1.217(8) .
O13 C49 1.234(8) .
O14 C49 1.241(8) .
O15 C70 1.371(9) .
O15 H15 0.825(10) .
F1 C7 1.313(7) .
F2 C8 1.332(7) .
F3 C24 1.363(7) .
F4 C23 1.340(7) .
F5 C20 1.358(7) .
F6 C21 1.341(7) .
F7 C43 1.342(7) .
F8 C42 1.340(7) .
F9 C45 1.348(7) .
F10 C46 1.341(7) .
F11 C51 1.344(8) .
F12 C52 1.360(8) .
C1 C2 1.505(10) .
C1 H1A 0.9600 .
C1 H1B 0.9600 .
C1 H1C 0.9600 .
C3 C4 1.331(9) .
C3 H3 0.9300 .
C4 H4 0.9300 .
C5 C6 1.516(10) .
C5 H5A 0.9700 .
C5 H5B 0.9700 .
C6 C39 1.476(11) 1_365
C6 H6A 0.9700 .
C6 H6B 0.9700 .
C7 C9 1.378(9) 2_686
C7 C8 1.397(9) .
C8 C9 1.376(9) .
C9 C7 1.378(9) 2_686
C9 C10 1.503(9) .
C12 C13 1.454(9) .
C12 H12A 0.9600 .
C12 H12B 0.9600 .
C12 H12C 0.9600 .
C14 C14 1.467(15) 2_476
C14 C15 1.500(9) .
C14 H14A 0.9700 .
C14 H14B 0.9700 .
C15 H15B 0.9700 .
C15 H15C 0.9700 .
C16 C17 1.341(9) .
C16 H16 0.9300 .
C17 H17 0.9300 .
C18 C19 1.522(8) .
C19 C24 1.361(9) .
C19 C20 1.375(9) .
C20 C21 1.364(8) .
C21 C22 1.389(9) .
C22 C23 1.374(9) .
C22 C25 1.526(8) .
C23 C24 1.377(8) .
C27 C28 1.498(9) .
C27 H27A 0.9600 .
C27 H27B 0.9600 .
C27 H27C 0.9600 .
C29 C30 1.340(9) .
C29 H29 0.9300 .
C30 H30 0.9300 .
C31 C32 1.514(8) .
C31 H31A 0.9700 .
C31 H31B 0.9700 .
C32 C33 1.496(10) .
C32 H32A 0.9700 .
C32 H32B 0.9700 .
C33 C62 1.514(9) 1_765
C33 H33A 0.9700 .
C33 H33B 0.9700 .
C34 C35 1.514(10) .
C34 H34A 0.9600 .
C34 H34B 0.9600 .
C34 H34C 0.9600 .
C36 C37 1.346(9) .
C36 H36 0.9300 .
C37 H37 0.9300 .
C38 C39 1.525(10) .
C38 H38A 0.9700 .
C38 H38B 0.9700 .
C39 C6 1.476(11) 1_745
C39 H39A 0.9700 .
C39 H39B 0.9700 .
C40 C41 1.509(9) .
C41 C46 1.380(9) .
C41 C42 1.382(9) .
C42 C43 1.373(9) .
C43 C44 1.383(9) .
C44 C45 1.366(9) .
C44 C47 1.509(8) .
C45 C46 1.375(9) .
C49 C50 1.530(9) .
C50 C51 1.366(9) .
C50 C52 1.395(10) .
C51 C52 1.349(9) 2_655
C52 C51 1.349(9) 2_655
C53 C54 1.455(10) .
C53 H53A 0.9600 .
C53 H53B 0.9600 .
C53 H53C 0.9600 .
C55 C56 1.336(9) .
C55 H55 0.9300 .
C56 H56 0.9300 .
C57 C58 1.473(9) .
C57 H57A 0.9700 .
C57 H57B 0.9700 .
C58 C58 1.552(14) 2_465
C58 H58A 0.9700 .
C58 H58B 0.9700 .
C59 C60 1.484(9) .
C59 H59A 0.9600 .
C59 H59B 0.9600 .
C59 H59C 0.9600 .
C61 C67 1.357(9) .
C61 H61 0.9300 .
C62 C33 1.514(9) 1_345
C62 H62A 0.9700 .
C62 H62B 0.9700 .
C68 H68A 0.9600 .
C68 H68B 0.9600 .
C68 H68C 0.9600 .
C67 H67 0.9300 .
C69 H69A 0.9600 .
C69 H69B 0.9600 .
C69 H69C 0.9600 .
C70 H70A 0.9600 .
C70 H70B 0.9600 .
C70 H70C 0.9600 .

loop_
_geom_torsion_atom_site_label_1
_geom_torsion_atom_site_label_2
_geom_torsion_atom_site_label_3
_geom_torsion_atom_site_label_4
_geom_torsion
_geom_torsion_site_symmetry_1
_geom_torsion_site_symmetry_4
N4 Cd1 N2 C2 162.6(7) . .
O4 Cd1 N2 C2 -53.4(10) . .
O3 Cd1 N2 C2 -91.0(7) . .
O2 Cd1 N2 C2 12.0(7) . .
O1 Cd1 N2 C2 66.6(7) . .
N4 Cd1 N2 C3 -35.8(5) . .
O4 Cd1 N2 C3 108.1(7) . .
O3 Cd1 N2 C3 70.5(5) . .
O2 Cd1 N2 C3 173.5(5) . .
O1 Cd1 N2 C3 -131.8(5) . .
O4 Cd1 N4 C13 128.1(5) . .
N2 Cd1 N4 C13 -62.9(5) . .
O3 Cd1 N4 C13 -143.1(5) . .
O2 Cd1 N4 C13 35.0(7) . .
O1 Cd1 N4 C13 39.0(5) . .
O4 Cd1 N4 C17 -62.1(5) . .
N2 Cd1 N4 C17 106.9(5) . .
O3 Cd1 N4 C17 26.7(5) . .
O2 Cd1 N4 C17 -155.2(4) . .
O1 Cd1 N4 C17 -151.2(5) . .
O6 Cd2 N6 C28 -125.8(5) . .
N8 Cd2 N6 C28 64.6(5) . .
O8 Cd2 N6 C28 145.9(5) . .
O9 Cd2 N6 C28 -35.3(7) . .
O10 Cd2 N6 C28 -36.3(5) . .
O6 Cd2 N6 C29 65.9(5) . .
N8 Cd2 N6 C29 -103.7(5) . .
O8 Cd2 N6 C29 -22.4(5) . .
O9 Cd2 N6 C29 156.4(4) . .
O10 Cd2 N6 C29 155.4(4) . .
N6 Cd2 N8 C35 -165.3(7) . .
O6 Cd2 N8 C35 52.1(11) . .
O8 Cd2 N8 C35 87.2(7) . .
O9 Cd2 N8 C35 -11.8(7) . .
O10 Cd2 N8 C35 -66.8(7) . .
N6 Cd2 N8 C36 36.4(5) . .
O6 Cd2 N8 C36 -106.2(7) . .
O8 Cd2 N8 C36 -71.1(5) . .
O9 Cd2 N8 C36 -170.2(5) . .
O10 Cd2 N8 C36 134.9(5) . .
N12 Cd3 N10 C54 179.6(6) . .
O12 Cd3 N10 C54 31.4(7) . .
O15 Cd3 N10 C54 -61.5(6) . .
O13 Cd3 N10 C54 -96.5(8) . .
O11 Cd3 N10 C54 86.3(6) . .
N12 Cd3 N10 C55 -29.9(5) . .
O12 Cd3 N10 C55 -178.1(5) . .
O15 Cd3 N10 C55 89.0(5) . .
O13 Cd3 N10 C55 54.0(8) . .
O11 Cd3 N10 C55 -123.1(5) . .
O12 Cd3 N12 C60 55.8(6) . .
N10 Cd3 N12 C60 -58.9(5) . .
O15 Cd3 N12 C60 -139.2(5) . .
O13 Cd3 N12 C60 141.2(5) . .
O11 Cd3 N12 C60 46.6(5) . .
O12 Cd3 N12 C67 -138.6(5) . .
N10 Cd3 N12 C67 106.7(5) . .
O15 Cd3 N12 C67 26.4(5) . .
O13 Cd3 N12 C67 -53.2(5) . .
O11 Cd3 N12 C67 -147.8(5) . .
N4 Cd1 O1 C10 178.9(4) . .
O4 Cd1 O1 C10 73.2(4) . .
N2 Cd1 O1 C10 -91.2(4) . .
O3 Cd1 O1 C10 4.4(7) . .
O2 Cd1 O1 C10 -3.5(4) . .
N4 Cd1 O2 C10 8.5(6) . .
O4 Cd1 O2 C10 -92.2(4) . .
N2 Cd1 O2 C10 104.6(4) . .
O3 Cd1 O2 C10 -173.4(4) . .
O1 Cd1 O2 C10 3.5(4) . .
N4 Cd1 O3 C68 153.9(9) . .
O4 Cd1 O3 C68 -101.0(9) . .
N2 Cd1 O3 C68 68.0(9) . .
O2 Cd1 O3 C68 -25.1(9) . .
O1 Cd1 O3 C68 -31.7(11) . .
N4 Cd1 O4 C18 49.3(5) . .
N2 Cd1 O4 C18 -93.0(8) . .
O3 Cd1 O4 C18 -55.7(5) . .
O2 Cd1 O4 C18 -161.0(5) . .
O1 Cd1 O4 C18 145.0(5) . .
N6 Cd2 O6 C25 -50.8(5) . .
N8 Cd2 O6 C25 90.4(8) . .
O8 Cd2 O6 C25 55.5(5) . .
O9 Cd2 O6 C25 156.7(5) . .
O10 Cd2 O6 C25 -148.9(5) . .
N6 Cd2 O8 C69 -152.2(8) . .
O6 Cd2 O8 C69 104.8(8) . .
N8 Cd2 O8 C69 -65.7(8) . .
O9 Cd2 O8 C69 28.3(8) . .
O10 Cd2 O8 C69 32.7(10) . .
N6 Cd2 O9 C40 -5.6(6) . .
O6 Cd2 O9 C40 91.2(4) . .
N8 Cd2 O9 C40 -104.1(4) . .
O8 Cd2 O9 C40 173.2(4) . .
O10 Cd2 O9 C40 -4.5(3) . .
N6 Cd2 O10 C40 -175.9(4) . .
O6 Cd2 O10 C40 -72.1(4) . .
N8 Cd2 O10 C40 93.3(4) . .
O8 Cd2 O10 C40 -0.7(7) . .
O9 Cd2 O10 C40 4.6(4) . .
N12 Cd3 O11 C47 171.5(4) . .
O12 Cd3 O11 C47 -2.1(4) . .
N10 Cd3 O11 C47 -99.6(4) . .
O15 Cd3 O11 C47 1.0(6) . .
O13 Cd3 O11 C47 81.4(4) . .
N12 Cd3 O12 C47 -9.4(6) . .
N10 Cd3 O12 C47 100.4(4) . .
O15 Cd3 O12 C47 -176.2(4) . .
O13 Cd3 O12 C47 -95.5(4) . .
O11 Cd3 O12 C47 2.1(4) . .
N12 Cd3 O13 C49 112.3(7) . .
O12 Cd3 O13 C49 -101.6(7) . .
N10 Cd3 O13 C49 28.7(10) . .
O15 Cd3 O13 C49 -6.5(7) . .
O11 Cd3 O13 C49 -154.0(7) . .
N12 Cd3 O15 C70 54.6(9) . .
O12 Cd3 O15 C70 -133.8(9) . .
N10 Cd3 O15 C70 -29.0(9) . .
O13 Cd3 O15 C70 139.4(9) . .
O11 Cd3 O15 C70 -136.3(8) . .
C4 N1 C2 N2 -0.4(8) . .
C5 N1 C2 N2 -174.4(6) . .
C4 N1 C2 C1 -178.3(7) . .
C5 N1 C2 C1 7.7(11) . .
C3 N2 C2 N1 0.5(8) . .
Cd1 N2 C2 N1 163.6(5) . .
C3 N2 C2 C1 178.4(7) . .
Cd1 N2 C2 C1 -18.5(11) . .
C2 N2 C3 C4 -0.5(8) . .
Cd1 N2 C3 C4 -167.4(5) . .
N2 C3 C4 N1 0.3(8) . .
C2 N1 C4 C3 0.1(8) . .
C5 N1 C4 C3 174.4(6) . .
C2 N1 C5 C6 82.3(9) . .
C4 N1 C5 C6 -90.7(8) . .
N1 C5 C6 C39 63.8(9) . 1_365
F1 C7 C8 F2 -0.1(10) . .
C9 C7 C8 F2 -179.7(6) 2_686 .
F1 C7 C8 C9 -180.0(6) . .
C9 C7 C8 C9 0.4(12) 2_686 .
F2 C8 C9 C7 179.7(6) . 2_686
C7 C8 C9 C7 -0.4(11) . 2_686
F2 C8 C9 C10 -4.3(10) . .
C7 C8 C9 C10 175.7(6) . .
Cd1 O2 C10 O1 -7.0(7) . .
Cd1 O2 C10 C9 171.9(5) . .
Cd1 O1 C10 O2 6.8(7) . .
Cd1 O1 C10 C9 -172.1(5) . .
C8 C9 C10 O2 -123.7(7) . .
C7 C9 C10 O2 52.1(9) 2_686 .
C8 C9 C10 O1 55.3(9) . .
C7 C9 C10 O1 -128.9(7) 2_686 .
C17 N4 C13 N3 0.0(6) . .
Cd1 N4 C13 N3 171.4(4) . .
C17 N4 C13 C12 -176.0(6) . .
Cd1 N4 C13 C12 -4.6(8) . .
C16 N3 C13 N4 0.0(6) . .
C15 N3 C13 N4 179.7(5) . .
C16 N3 C13 C12 176.1(6) . .
C15 N3 C13 C12 -4.3(9) . .
C13 N3 C15 C14 82.4(8) . .
C16 N3 C15 C14 -98.1(8) . .
C14 C14 C15 N3 54.5(12) 2_476 .
C13 N3 C16 C17 -0.1(7) . .
C15 N3 C16 C17 -179.7(5) . .
N3 C16 C17 N4 0.1(7) . .
C13 N4 C17 C16 -0.1(7) . .
Cd1 N4 C17 C16 -171.7(4) . .
Cd1 O4 C18 O5 -17.1(10) . .
Cd1 O4 C18 C19 166.4(4) . .
O5 C18 C19 C24 123.6(8) . .
O4 C18 C19 C24 -59.5(9) . .
O5 C18 C19 C20 -54.8(9) . .
O4 C18 C19 C20 122.0(7) . .
C24 C19 C20 F5 179.5(6) . .
C18 C19 C20 F5 -2.0(10) . .
C24 C19 C20 C21 0.2(10) . .
C18 C19 C20 C21 178.8(6) . .
F5 C20 C21 F6 -1.9(9) . .
C19 C20 C21 F6 177.4(6) . .
F5 C20 C21 C22 -179.2(6) . .
C19 C20 C21 C22 0.1(10) . .
F6 C21 C22 C23 -177.7(6) . .
C20 C21 C22 C23 -0.4(10) . .
F6 C21 C22 C25 2.6(9) . .
C20 C21 C22 C25 179.9(6) . .
C21 C22 C23 F4 -178.2(6) . .
C25 C22 C23 F4 1.5(10) . .
C21 C22 C23 C24 0.4(10) . .
C25 C22 C23 C24 -179.9(6) . .
C20 C19 C24 F3 177.0(6) . .
C18 C19 C24 F3 -1.5(10) . .
C20 C19 C24 C23 -0.3(10) . .
C18 C19 C24 C23 -178.8(6) . .
F4 C23 C24 C19 178.5(6) . .
C22 C23 C24 C19 0.0(11) . .
F4 C23 C24 F3 1.1(9) . .
C22 C23 C24 F3 -177.4(6) . .
Cd2 O6 C25 O7 16.2(10) . .
Cd2 O6 C25 C22 -163.1(4) . .
C23 C22 C25 O6 -122.8(7) . .
C21 C22 C25 O6 56.9(9) . .
C23 C22 C25 O7 57.9(9) . .
C21 C22 C25 O7 -122.4(7) . .
C29 N6 C28 N5 -0.3(6) . .
Cd2 N6 C28 N5 -170.3(3) . .
C29 N6 C28 C27 179.3(6) . .
Cd2 N6 C28 C27 9.2(8) . .
C30 N5 C28 N6 0.3(6) . .
C31 N5 C28 N6 -179.0(5) . .
C30 N5 C28 C27 -179.3(6) . .
C31 N5 C28 C27 1.5(9) . .
C28 N6 C29 C30 0.2(7) . .
Cd2 N6 C29 C30 170.6(4) . .
N6 C29 C30 N5 0.0(7) . .
C28 N5 C30 C29 -0.2(7) . .
C31 N5 C30 C29 179.1(5) . .
C28 N5 C31 C32 -77.4(8) . .
C30 N5 C31 C32 103.4(7) . .
N5 C31 C32 C33 -56.6(8) . .
C31 C32 C33 C62 -175.0(6) . 1_765
C36 N8 C35 N7 -0.3(8) . .
Cd2 N8 C35 N7 -160.5(5) . .
C36 N8 C35 C34 -177.8(7) . .
Cd2 N8 C35 C34 22.0(12) . .
C37 N7 C35 N8 0.4(8) . .
C38 N7 C35 N8 177.8(6) . .
C37 N7 C35 C34 177.9(7) . .
C38 N7 C35 C34 -4.7(12) . .
C35 N8 C36 C37 0.1(8) . .
Cd2 N8 C36 C37 164.6(5) . .
N8 C36 C37 N7 0.1(8) . .
C35 N7 C37 C36 -0.3(8) . .
C38 N7 C37 C36 -177.8(6) . .
C35 N7 C38 C39 -84.9(9) . .
C37 N7 C38 C39 92.1(8) . .
N7 C38 C39 C6 -63.9(9) . 1_745
Cd2 O10 C40 O9 -8.8(7) . .
Cd2 O10 C40 C41 170.5(5) . .
Cd2 O9 C40 O10 8.8(7) . .
Cd2 O9 C40 C41 -170.5(5) . .
O10 C40 C41 C46 126.8(7) . .
O9 C40 C41 C46 -53.9(9) . .
O10 C40 C41 C42 -55.7(9) . .
O9 C40 C41 C42 123.7(7) . .
C46 C41 C42 F8 -179.5(6) . .
C40 C41 C42 F8 2.8(10) . .
C46 C41 C42 C43 2.3(10) . .
C40 C41 C42 C43 -175.4(6) . .
F8 C42 C43 F7 1.5(10) . .
C41 C42 C43 F7 179.7(6) . .
F8 C42 C43 C44 -179.9(6) . .
C41 C42 C43 C44 -1.7(11) . .
F7 C43 C44 C45 179.5(6) . .
C42 C43 C44 C45 0.9(10) . .
F7 C43 C44 C47 4.1(10) . .
C42 C43 C44 C47 -174.4(6) . .
C43 C44 C45 F9 179.7(6) . .
C47 C44 C45 F9 -5.1(10) . .
C43 C44 C45 C46 -0.9(10) . .
C47 C44 C45 C46 174.3(6) . .
F9 C45 C46 F10 -0.5(9) . .
C44 C45 C46 F10 -180.0(6) . .
F9 C45 C46 C41 -178.9(6) . .
C44 C45 C46 C41 1.7(11) . .
C42 C41 C46 F10 179.4(6) . .
C40 C41 C46 F10 -2.9(10) . .
C42 C41 C46 C45 -2.3(10) . .
C40 C41 C46 C45 175.4(6) . .
Cd3 O12 C47 O11 -4.3(8) . .
Cd3 O12 C47 C44 173.7(5) . .
Cd3 O11 C47 O12 3.8(7) . .
Cd3 O11 C47 C44 -174.3(5) . .
C45 C44 C47 O12 -127.9(7) . .
C43 C44 C47 O12 47.1(9) . .
C45 C44 C47 O11 50.3(9) . .
C43 C44 C47 O11 -134.7(7) . .
Cd3 O13 C49 O14 15.1(13) . .
Cd3 O13 C49 C50 -172.8(4) . .
O13 C49 C50 C51 -128.9(8) . .
O14 C49 C50 C51 44.1(11) . .
O13 C49 C50 C52 52.0(10) . .
O14 C49 C50 C52 -134.9(8) . .
C52 C50 C51 F11 -178.5(7) . .
C49 C50 C51 F11 2.4(11) . .
C52 C50 C51 C52 -0.9(13) . 2_655
C49 C50 C51 C52 180.0(7) . 2_655
C51 C50 C52 C51 0.9(13) . 2_655
C49 C50 C52 C51 -180.0(7) . 2_655
C51 C50 C52 F12 -175.2(6) . .
C49 C50 C52 F12 4.0(11) . .
C55 N10 C54 N9 -0.7(8) . .
Cd3 N10 C54 N9 152.9(5) . .
C55 N10 C54 C53 -179.6(7) . .
Cd3 N10 C54 C53 -26.0(11) . .
C56 N9 C54 N10 -0.2(8) . .
C57 N9 C54 N10 -171.8(6) . .
C56 N9 C54 C53 178.8(7) . .
C57 N9 C54 C53 7.2(11) . .
C54 N10 C55 C56 1.4(8) . .
Cd3 N10 C55 C56 -155.9(5) . .
N10 C55 C56 N9 -1.5(8) . .
C54 N9 C56 C55 1.1(8) . .
C57 N9 C56 C55 173.3(6) . .
C54 N9 C57 C58 85.4(9) . .
C56 N9 C57 C58 -84.9(8) . .
N9 C57 C58 C58 68.6(10) . 2_465
C67 N12 C60 N11 -1.2(6) . .
Cd3 N12 C60 N11 166.6(4) . .
C67 N12 C60 C59 -179.7(6) . .
Cd3 N12 C60 C59 -11.8(8) . .
C61 N11 C60 N12 -0.3(7) . .
C62 N11 C60 N12 179.6(5) . .
C61 N11 C60 C59 178.2(6) . .
C62 N11 C60 C59 -1.9(9) . .
C60 N11 C61 C67 1.6(7) . .
C62 N11 C61 C67 -178.3(5) . .
C60 N11 C62 C33 81.7(8) . 1_345
C61 N11 C62 C33 -98.5(8) . 1_345
N11 C61 C67 N12 -2.4(7) . .
C60 N12 C67 C61 2.3(7) . .
Cd3 N12 C67 C61 -165.8(4) . .
